data_9005042
loop_
_publ_author_name
'Bonazzi, P.'
'Menchetti, S.'
'Palenzona, A.'

_publ_section_title
;
 Strontiopiemontite, a new member of the epidote group,
 from Val Graveglia, Liguria, Italy
 Sample: SRPC
;
_journal_name_full 'European Journal of Mineralogy'
_journal_page_first 519
_journal_page_last 523
_journal_paper_doi 10.1127/ejm/2/4/0519
_journal_volume 2
_journal_year 1990
_chemical_compound_source 'Val Graveglia, Liguria, Italy'
_chemical_formula_sum 'Al1.74 Ca1.38 Fe0.32 H Mn0.94 O13 Si3 Sr0.62'
_chemical_name_mineral Strontiopiemontite
_space_group_IT_number 11
_symmetry_space_group_name_Hall '-P 2yb'
_symmetry_space_group_name_H-M 'P 1 21/m 1'
_cell_angle_alpha 90
_cell_angle_beta 114.88
_cell_angle_gamma 90
_cell_length_a 8.870
_cell_length_b 5.681
_cell_length_c 10.209
_cell_formula_units_Z 2
_cell_volume 466.692
_database_code_amcsd 0006387
_exptl_crystal_density_diffrn 3.696
_cod_original_formula_sum '(Ca1.38 Sr.62) Si3 Al1.74 Mn.94 Fe.32 O13 H'
_cod_database_code 9005042

loop_
_space_group_symop_operation_xyz
x,y,z
x,1/2-y,z
-x,1/2+y,-z
-x,-y,-z

loop_
_atom_site_label
_atom_site_fract_x
_atom_site_fract_y
_atom_site_fract_z
_atom_site_occupancy
_atom_site_U_iso_or_equiv
CaA1 0.76060 0.75000 0.15590 0.97000 0.01420
SrA1 0.76060 0.75000 0.15590 0.03000 0.01420
CaA2 0.59540 0.75000 0.42330 0.41000 0.01520
SrA2 0.59540 0.75000 0.42330 0.59000 0.01520
Si1 0.34030 0.75000 0.04200 1.00000 0.00830
Si2 0.68490 0.25000 0.27830 1.00000 0.00970
Si3 0.18110 0.75000 0.31560 1.00000 0.00990
AlM1 0.00000 0.00000 0.00000 0.72000 0.01040
MnM1 0.00000 0.00000 0.00000 0.25000 0.01040
FeM1 0.00000 0.00000 0.00000 0.03000 0.01040
AlM2 0.00000 0.00000 0.50000 1.00000 0.01000
AlM3 0.29400 0.25000 0.21980 0.02000 0.00970
MnM3 0.29400 0.25000 0.21980 0.69000 0.00970
FeM3 0.29400 0.25000 0.21980 0.29000 0.00970
O1 0.23400 0.99010 0.03540 1.00000 0.01480
O2 0.30130 0.97820 0.35110 1.00000 0.00970
O3 0.79540 0.01550 0.34210 1.00000 0.01190
O4 0.05800 0.25000 0.13120 1.00000 0.00700
O5 0.04070 0.75000 0.14600 1.00000 0.01090
O6 0.06500 0.75000 0.40320 1.00000 0.01260
O7 0.51450 0.75000 0.17430 1.00000 0.01950
O8 0.52340 0.25000 0.31180 1.00000 0.01510
O9 0.62920 0.25000 0.10240 1.00000 0.01900
O10 0.08230 0.25000 0.43090 1.00000 0.01110
H 0.03500 0.25000 0.33500 1.00000 0.05400

loop_
_cod_related_entry_id
_cod_related_entry_database
_cod_related_entry_code
1 AMCSD 0006387
